data_4112822
loop_
_publ_author_name
'Guangxin Liang'
'Dirk Trauner'

_publ_section_title
;
 Enantioselective Nazarov Reactions through Catalytic Asymmetric Proton
 Transfer
;
_journal_name_full 'Journal of the American Chemical Society'
_journal_page_first 9544
_journal_page_last 9545
_journal_paper_doi 10.1021/ja0476664
_journal_volume 126
_journal_year 2004
_chemical_formula_moiety 'C21 H35 O5 '
_chemical_formula_sum 'C21 H35 O5'
_chemical_formula_weight 367.50
_space_group_IT_number 4
_symmetry_cell_setting monoclinic
_symmetry_Int_Tables_number 4
_symmetry_space_group_name_Hall 'P 2yb'
_symmetry_space_group_name_H-M 'P 1 21 1'
_audit_creation_date 'Mon May 10 11:31:42 2004'
_audit_creation_method 'by teXsan'
_cell_angle_alpha 90
_cell_angle_beta 100.599(2)
_cell_angle_gamma 90
_cell_formula_units_Z 2
_cell_length_a 6.1543(7)
_cell_length_b 10.914(1)
_cell_length_c 14.747(2)
_cell_measurement_reflns_used 4370
_cell_measurement_temperature 143.2
_cell_measurement_theta_max 21.7
_cell_measurement_theta_min 2.3
_cell_volume 973.63(19)
_computing_cell_refinement 'Bruker-AXS SAINT v6.40'
_computing_data_collection 'Bruker-AXS SMART v5.054'
_computing_data_reduction 'Bruker-AXS SAINT v6.40'
_computing_publication_material teXsan
_computing_structure_refinement teXsan
_computing_structure_solution SIR97
_diffrn_measured_fraction_theta_full 0.9572
_diffrn_measured_fraction_theta_max 0.9572
_diffrn_measurement_device_type 'Bruker SMART 1000'
_diffrn_measurement_method /w-scans
_diffrn_radiation_type 'Mo K\a'
_diffrn_radiation_wavelength 0.7107
_diffrn_reflns_av_R_equivalents 0.032
_diffrn_reflns_limit_h_max 7
_diffrn_reflns_limit_h_min 0
_diffrn_reflns_limit_k_max 12
_diffrn_reflns_limit_k_min 0
_diffrn_reflns_limit_l_max 16
_diffrn_reflns_limit_l_min -16
_diffrn_reflns_number 1683
_diffrn_reflns_theta_full 24.65
_diffrn_reflns_theta_max 24.65
_exptl_absorpt_coefficient_mu 0.087
_exptl_absorpt_correction_T_max 0.989
_exptl_absorpt_correction_T_min 0.653
_exptl_absorpt_correction_type empirical
_exptl_absorpt_process_details 'Blessing, 1995'
_exptl_crystal_colour colorless
_exptl_crystal_density_diffrn 1.253
_exptl_crystal_description block
_exptl_crystal_F_000 402.00
_exptl_crystal_size_max 0.280
_exptl_crystal_size_mid 0.230
_exptl_crystal_size_min 0.130
_refine_diff_density_max 0.23
_refine_diff_density_min -0.23
_refine_ls_extinction_method none
_refine_ls_goodness_of_fit_ref 2.018
_refine_ls_hydrogen_treatment constr
_refine_ls_number_parameters 129
_refine_ls_number_reflns 1408
_refine_ls_R_factor_gt 0.0496
_refine_ls_shift/su_max 0.0012
_refine_ls_structure_factor_coef F
_refine_ls_weighting_details 'w = 1/[\s^2^(Fo) + 0.00022|Fo|^2^]'
_refine_ls_weighting_scheme calc
_refine_ls_wR_factor_ref 0.0602
_reflns_number_gt 1408
_reflns_number_total 1677
_reflns_threshold_expression F^2^>3.0\s(F^2^)
_cod_data_source_file ja0476664si20040510_080649.cif
_cod_data_source_block gl095_for_G._Liang_@_-140_C
_cod_original_cell_volume 973.6(2)
_cod_original_sg_symbol_H-M 'P 21 '
_cod_original_formula_sum 'C21 H35 O5 '
_cod_database_code 4112822

loop_
_symmetry_equiv_pos_as_xyz
x,y,z
-x,1/2+y,-z

loop_
_atom_site_label
_atom_site_type_symbol
_atom_site_fract_x
_atom_site_fract_y
_atom_site_fract_z
_atom_site_U_iso_or_equiv
_atom_site_adp_type
_atom_site_occupancy
_atom_site_calc_flag
O1 O 1.1823(5) 0.0955 0.7532(2) 0.0346(9) Uani 1.00 d
O2 O 0.8614(5) 0.2755(4) 0.8142(2) 0.0259(8) Uani 1.00 d
O3 O 1.1595(4) 0.3960(4) 0.8169(2) 0.0348(9) Uani 1.00 d
O4 O 0.9232(4) 0.5465(4) 0.6867(2) 0.0245(8) Uani 1.00 d
O5 O 0.8376(5) 0.6633(4) 0.5598(2) 0.0403(9) Uani 1.00 d
C1 C 1.1598(9) 0.0091(6) 0.6774(3) 0.045(1) Uiso 1.00 d
C2 C 1.1073(8) -0.1190(6) 0.7054(4) 0.043(1) Uiso 1.00 d
C3 C 0.8893(8) -0.1217(5) 0.7411(3) 0.037(1) Uiso 1.00 d
C4 C 0.8832(7) -0.0139(5) 0.8039(3) 0.030(1) Uiso 1.00 d
C5 C 0.7295(8) 0.0092(5) 0.8693(3) 0.033(1) Uiso 1.00 d
C6 C 0.8374(7) 0.1175(5) 0.9287(3) 0.027(1) Uiso 1.00 d
C7 C 0.9869(7) 0.1781(5) 0.8702(3) 0.0252(10) Uiso 1.00 d
C8 C 1.0252(7) 0.0788(5) 0.8063(3) 0.0270(10) Uiso 1.00 d
C9 C 0.9687(6) 0.3735(5) 0.7902(3) 0.0224(10) Uiso 1.00 d
C10 C 0.8043(6) 0.4499(5) 0.7264(3) 0.0206(9) Uiso 1.00 d
C11 C 0.6294(7) 0.5161(5) 0.7693(3) 0.031(1) Uiso 1.00 d
C12 C 0.4717(8) 0.5629(5) 0.6822(3) 0.037(1) Uiso 1.00 d
C13 C 0.5725(7) 0.5131(5) 0.6011(3) 0.027(1) Uiso 1.00 d
C14 C 0.7837(7) 0.5861(5) 0.6079(3) 0.028(1) Uiso 1.00 d
C15 C 0.6718(6) 0.3880(5) 0.6380(3) 0.0218(9) Uiso 1.00 d
C16 C 0.6779(7) 0.2029(5) 0.9660(3) 0.029(1) Uiso 1.00 d
C17 C 0.8022(9) 0.3059(6) 1.0224(4) 0.045(1) Uiso 1.00 d
C18 C 0.5413(8) 0.1310(6) 1.0256(3) 0.043(1) Uiso 1.00 d
C19 C 0.4234(8) 0.5150(6) 0.5070(3) 0.042(1) Uiso 1.00 d
C20 C 0.4980(7) 0.2955(5) 0.6539(3) 0.029(1) Uiso 1.00 d
C21 C 0.8222(7) 0.3303(5) 0.5787(3) 0.033(1) Uiso 1.00 d
H1 H 1.0440 0.0360 0.6299 0.0543 Uiso 1.00 calc
H2 H 1.2947 0.0071 0.6548 0.0543 Uiso 1.00 calc
H3 H 1.0959 -0.1717 0.6534 0.0521 Uiso 1.00 calc
H4 H 1.2230 -0.1469 0.7526 0.0521 Uiso 1.00 calc
H5 H 0.7689 -0.1171 0.6907 0.0439 Uiso 1.00 calc
H6 H 0.8795 -0.1955 0.7743 0.0439 Uiso 1.00 calc
H7 H 0.5865 0.0308 0.8370 0.0401 Uiso 1.00 calc
H8 H 0.7188 -0.0609 0.9065 0.0401 Uiso 1.00 calc
H9 H 0.9314 0.0829 0.9808 0.0321 Uiso 1.00 calc
H10 H 1.1206 0.2076 0.9063 0.0303 Uiso 1.00 calc
H11 H 0.5562 0.4615 0.8039 0.0370 Uiso 1.00 calc
H12 H 0.6916 0.5819 0.8076 0.0370 Uiso 1.00 calc
H13 H 0.3266 0.5318 0.6798 0.0440 Uiso 1.00 calc
H14 H 0.4674 0.6499 0.6812 0.0440 Uiso 1.00 calc
H15 H 0.5797 0.2377 0.9153 0.0352 Uiso 1.00 calc
H16 H 0.7033 0.3505 1.0524 0.0542 Uiso 1.00 calc
H17 H 0.9175 0.2724 1.0672 0.0542 Uiso 1.00 calc
H18 H 0.8634 0.3591 0.9828 0.0542 Uiso 1.00 calc
H19 H 0.6376 0.0951 1.0763 0.0516 Uiso 1.00 calc
H20 H 0.4420 0.1852 1.0478 0.0516 Uiso 1.00 calc
H21 H 0.4598 0.0685 0.9895 0.0516 Uiso 1.00 calc
H22 H 0.4936 0.4731 0.4638 0.0502 Uiso 1.00 calc
H23 H 0.3957 0.5975 0.4876 0.0502 Uiso 1.00 calc
H24 H 0.2875 0.4757 0.5106 0.0502 Uiso 1.00 calc
H25 H 0.4157 0.3279 0.6970 0.0351 Uiso 1.00 calc
H26 H 0.4012 0.2792 0.5972 0.0351 Uiso 1.00 calc
H27 H 0.5684 0.2217 0.6775 0.0351 Uiso 1.00 calc
H28 H 0.9332 0.3874 0.5702 0.0401 Uiso 1.00 calc
H29 H 0.8897 0.2591 0.6085 0.0401 Uiso 1.00 calc
H30 H 0.7375 0.3085 0.5204 0.0401 Uiso 1.00 calc

loop_
_atom_site_aniso_label
_atom_site_aniso_U_11
_atom_site_aniso_U_22
_atom_site_aniso_U_33
_atom_site_aniso_U_12
_atom_site_aniso_U_13
_atom_site_aniso_U_23
O1 0.036(2) 0.032(2) 0.036(2) -0.003(2) 0.009(1) -0.005(2)
O2 0.019(1) 0.023(2) 0.033(2) -0.003(1) -0.003(1) 0.009(1)
O3 0.021(2) 0.035(2) 0.045(2) -0.006(1) -0.004(1) 0.009(2)
O4 0.024(2) 0.020(2) 0.030(2) -0.006(1) 0.008(1) 0.001(1)
O5 0.047(2) 0.030(2) 0.044(2) -0.010(2) 0.008(2) 0.016(2)

loop_
_atom_type_symbol
_atom_type_description
_atom_type_scat_dispersion_real
_atom_type_scat_dispersion_imag
_atom_type_scat_source
O O 0.011 0.006
;International Tables for Crystallography
(1992, Vol. C, Tables 4.2.6.8 and 6.1.1.1)
;
C C 0.003 0.002
;International Tables for Crystallography
(1992, Vol. C, Tables 4.2.6.8 and 6.1.1.1)
;
H H 0.000 0.000
;International Tables for Crystallography
(1992, Vol. C, Table 6.1.1.2)
;

loop_
_geom_angle_atom_site_label_1
_geom_angle_atom_site_label_2
_geom_angle_atom_site_label_3
_geom_angle
_geom_angle_publ_flag
C1 O1 C8 112.2(3) ?
C7 O2 C9 119.4(3) ?
C10 O4 C14 106.4(3) ?
O1 C1 C2 112.8(4) ?
C1 C2 C3 110.9(4) ?
C2 C3 C4 108.7(4) ?
C3 C4 C5 128.4(4) ?
C3 C4 C8 121.4(4) ?
C5 C4 C8 110.2(4) ?
C4 C5 C6 103.8(4) ?
C5 C6 C7 104.6(3) ?
C5 C6 C16 115.7(3) ?
C7 C6 C16 115.7(4) ?
O2 C7 C6 108.8(3) ?
O2 C7 C8 107.4(3) ?
C6 C7 C8 103.0(3) ?
O1 C8 C4 128.1(4) ?
O1 C8 C7 118.6(4) ?
C4 C8 C7 113.1(4) ?
O2 C9 O3 125.5(4) ?
O2 C9 C10 107.5(3) ?
O3 C9 C10 127.0(4) ?
O4 C10 C9 108.7(3) ?
O4 C10 C11 105.5(3) ?
O4 C10 C15 101.5(3) ?
C9 C10 C11 116.6(3) ?
C9 C10 C15 118.2(3) ?
C11 C10 C15 104.6(3) ?
C10 C11 C12 101.2(3) ?
C11 C12 C13 104.3(4) ?
C12 C13 C14 103.1(4) ?
C12 C13 C15 103.1(4) ?
C12 C13 C19 116.3(4) ?
C14 C13 C15 99.3(3) ?
C14 C13 C19 114.9(4) ?
C15 C13 C19 117.7(4) ?
O4 C14 O5 121.7(4) ?
O4 C14 C13 106.5(4) ?
O5 C14 C13 131.8(4) ?
C10 C15 C13 91.3(3) ?
C10 C15 C20 115.6(3) ?
C10 C15 C21 112.4(3) ?
C13 C15 C20 113.3(3) ?
C13 C15 C21 113.9(4) ?
C20 C15 C21 109.5(4) ?
C6 C16 C17 110.9(3) ?
C6 C16 C18 110.4(4) ?
C17 C16 C18 109.8(4) ?
O1 C1 H1 108.644 no
O1 C1 H2 108.653 no
C2 C1 H1 108.630 no
C2 C1 H2 108.642 no
H1 C1 H2 109.460 no
C1 C2 H3 109.106 no
C1 C2 H4 109.094 no
C3 C2 H3 109.121 no
C3 C2 H4 109.111 no
H3 C2 H4 109.464 no
C2 C3 H5 109.660 no
C2 C3 H6 109.662 no
C4 C3 H5 109.668 no
C4 C3 H6 109.670 no
H5 C3 H6 109.456 no
C4 C5 H7 110.887 no
C4 C5 H8 110.882 no
C6 C5 H7 110.880 no
C6 C5 H8 110.876 no
H7 C5 H8 109.458 no
C5 C6 H9 106.760 no
C7 C6 H9 106.761 no
C16 C6 H9 106.754 no
O2 C7 H10 112.372 no
C6 C7 H10 112.369 no
C8 C7 H10 112.373 no
C10 C11 H11 111.509 no
C10 C11 H12 111.497 no
C12 C11 H11 111.502 no
C12 C11 H12 111.489 no
H11 C11 H12 109.456 no
C11 C12 H13 110.775 no
C11 C12 H14 110.782 no
C13 C12 H13 110.720 no
C13 C12 H14 110.723 no
H13 C12 H14 109.457 no
C6 C16 H15 108.574 no
C17 C16 H15 108.575 no
C18 C16 H15 108.579 no
C16 C17 H16 109.475 no
C16 C17 H17 109.468 no
C16 C17 H18 109.478 no
H16 C17 H17 109.468 no
H16 C17 H18 109.471 no
H17 C17 H18 109.467 no
C16 C18 H19 109.468 no
C16 C18 H20 109.465 no
C16 C18 H21 109.471 no
H19 C18 H20 109.475 no
H19 C18 H21 109.479 no
H20 C18 H21 109.470 no
C13 C19 H22 109.478 no
C13 C19 H23 109.471 no
C13 C19 H24 109.469 no
H22 C19 H23 109.470 no
H22 C19 H24 109.474 no
H23 C19 H24 109.465 no
C15 C20 H25 109.473 no
C15 C20 H26 109.466 no
C15 C20 H27 109.476 no
H25 C20 H26 109.464 no
H25 C20 H27 109.478 no
H26 C20 H27 109.470 no
C15 C21 H28 109.476 no
C15 C21 H29 109.478 no
C15 C21 H30 109.476 no
H28 C21 H29 109.464 no
H28 C21 H30 109.463 no
H29 C21 H30 109.470 no

loop_
_geom_bond_atom_site_label_1
_geom_bond_atom_site_label_2
_geom_bond_distance
_geom_bond_publ_flag
O1 C1 1.450(6) yes
O1 C8 1.364(5) yes
O2 C7 1.475(5) yes
O2 C9 1.338(5) yes
O3 C9 1.193(4) yes
O4 C10 1.465(5) yes
O4 C14 1.381(5) yes
O5 C14 1.187(5) yes
C1 C2 1.509(8) yes
C2 C3 1.530(7) yes
C3 C4 1.502(7) yes
C4 C5 1.492(6) yes
C4 C8 1.332(6) yes
C5 C6 1.546(6) yes
C6 C7 1.524(6) yes
C6 C16 1.528(6) yes
C7 C8 1.483(6) yes
C9 C10 1.501(5) yes
C10 C11 1.526(6) yes
C10 C15 1.559(5) yes
C11 C12 1.548(6) yes
C12 C13 1.544(6) yes
C13 C14 1.512(6) yes
C13 C15 1.553(6) yes
C13 C19 1.516(6) yes
C15 C20 1.520(6) yes
C15 C21 1.521(6) yes
C16 C17 1.518(7) yes
C16 C18 1.538(7) yes
C1 H1 0.950 no
C1 H2 0.950 no
C2 H3 0.950 no
C2 H4 0.950 no
C3 H5 0.950 no
C3 H6 0.950 no
C5 H7 0.950 no
C5 H8 0.950 no
C6 H9 0.950 no
C7 H10 0.950 no
C11 H11 0.950 no
C11 H12 0.950 no
C12 H13 0.950 no
C12 H14 0.950 no
C16 H15 0.950 no
C17 H16 0.950 no
C17 H17 0.950 no
C17 H18 0.950 no
C18 H19 0.950 no
C18 H20 0.950 no
C18 H21 0.950 no
C19 H22 0.950 no
C19 H23 0.950 no
C19 H24 0.950 no
C20 H25 0.950 no
C20 H26 0.950 no
C20 H27 0.950 no
C21 H28 0.950 no
C21 H29 0.950 no
C21 H30 0.950 no

loop_
_geom_contact_atom_site_label_1
_geom_contact_atom_site_label_2
_geom_contact_distance
_geom_contact_site_symmetry_2
O1 C20 3.425(5) 1_655
O3 C11 3.364(5) 1_655
O3 C12 3.515(6) 1_655
O4 C12 3.394(5) 1_655
O5 C2 3.420(6) 1_565
O5 C3 3.528(6) 1_565
C4 C17 3.516(7) 2_747

loop_
_geom_torsion_atom_site_label_1
_geom_torsion_atom_site_label_2
_geom_torsion_atom_site_label_3
_geom_torsion_atom_site_label_4
_geom_torsion
_geom_torsion_site_symmetry_1
_geom_torsion_site_symmetry_2
_geom_torsion_site_symmetry_3
_geom_torsion_site_symmetry_4
_geom_torsion_publ_flag
O1 C1 C2 C3 60.3(5) 1_555 1_555 1_555 1_555 yes
O1 C8 C4 C3 3.6(7) 1_555 1_555 1_555 1_555 yes
O1 C8 C4 C5 -175.9(4) 1_555 1_555 1_555 1_555 yes
O1 C8 C7 O2 75.6(4) 1_555 1_555 1_555 1_555 yes
O1 C8 C7 C6 -169.6(3) 1_555 1_555 1_555 1_555 yes
O2 C7 C6 C5 91.6(4) 1_555 1_555 1_555 1_555 yes
O2 C7 C6 C16 -36.8(4) 1_555 1_555 1_555 1_555 yes
O2 C7 C8 C4 -99.3(4) 1_555 1_555 1_555 1_555 yes
O2 C9 C10 O4 -170.5(3) 1_555 1_555 1_555 1_555 yes
O2 C9 C10 C11 70.4(4) 1_555 1_555 1_555 1_555 yes
O2 C9 C10 C15 -55.6(4) 1_555 1_555 1_555 1_555 yes
O3 C9 O2 C7 -7.0(6) 1_555 1_555 1_555 1_555 yes
O3 C9 C10 O4 10.9(6) 1_555 1_555 1_555 1_555 yes
O3 C9 C10 C11 -108.1(5) 1_555 1_555 1_555 1_555 yes
O3 C9 C10 C15 125.8(5) 1_555 1_555 1_555 1_555 yes
O4 C10 C11 C12 69.0(4) 1_555 1_555 1_555 1_555 yes
O4 C10 C15 C13 -53.4(3) 1_555 1_555 1_555 1_555 yes
O4 C10 C15 C20 -170.1(3) 1_555 1_555 1_555 1_555 yes
O4 C10 C15 C21 63.1(4) 1_555 1_555 1_555 1_555 yes
O4 C14 C13 C12 69.3(4) 1_555 1_555 1_555 1_555 yes
O4 C14 C13 C15 -36.6(4) 1_555 1_555 1_555 1_555 yes
O4 C14 C13 C19 -163.2(4) 1_555 1_555 1_555 1_555 yes
O5 C14 O4 C10 -178.6(4) 1_555 1_555 1_555 1_555 yes
O5 C14 C13 C12 -110.9(5) 1_555 1_555 1_555 1_555 yes
O5 C14 C13 C15 143.3(5) 1_555 1_555 1_555 1_555 yes
O5 C14 C13 C19 16.6(7) 1_555 1_555 1_555 1_555 yes
C1 O1 C8 C4 10.2(6) 1_555 1_555 1_555 1_555 yes
C1 O1 C8 C7 -163.8(4) 1_555 1_555 1_555 1_555 yes
C1 C2 C3 C4 -43.5(5) 1_555 1_555 1_555 1_555 yes
C2 C1 O1 C8 -41.7(5) 1_555 1_555 1_555 1_555 yes
C2 C3 C4 C5 -166.5(4) 1_555 1_555 1_555 1_555 yes
C2 C3 C4 C8 14.1(6) 1_555 1_555 1_555 1_555 yes
C3 C4 C5 C6 167.6(4) 1_555 1_555 1_555 1_555 yes
C3 C4 C8 C7 178.0(4) 1_555 1_555 1_555 1_555 yes
C4 C5 C6 C7 21.6(4) 1_555 1_555 1_555 1_555 yes
C4 C5 C6 C16 150.0(4) 1_555 1_555 1_555 1_555 yes
C4 C8 C7 C6 15.5(5) 1_555 1_555 1_555 1_555 yes
C5 C4 C8 C7 -1.6(5) 1_555 1_555 1_555 1_555 yes
C5 C6 C7 C8 -22.1(4) 1_555 1_555 1_555 1_555 yes
C5 C6 C16 C17 -179.5(4) 1_555 1_555 1_555 1_555 yes
C5 C6 C16 C18 58.6(4) 1_555 1_555 1_555 1_555 yes
C6 C5 C4 C8 -12.9(5) 1_555 1_555 1_555 1_555 yes
C6 C7 O2 C9 150.4(3) 1_555 1_555 1_555 1_555 yes
C7 O2 C9 C10 174.5(3) 1_555 1_555 1_555 1_555 yes
C7 C6 C16 C17 -56.7(4) 1_555 1_555 1_555 1_555 yes
C7 C6 C16 C18 -178.6(4) 1_555 1_555 1_555 1_555 yes
C8 C7 O2 C9 -98.7(4) 1_555 1_555 1_555 1_555 yes
C8 C7 C6 C16 -150.6(3) 1_555 1_555 1_555 1_555 yes
C9 C10 O4 C14 160.0(3) 1_555 1_555 1_555 1_555 yes
C9 C10 C11 C12 -170.2(4) 1_555 1_555 1_555 1_555 yes
C9 C10 C15 C13 -172.2(4) 1_555 1_555 1_555 1_555 yes
C9 C10 C15 C20 71.1(4) 1_555 1_555 1_555 1_555 yes
C9 C10 C15 C21 -55.6(5) 1_555 1_555 1_555 1_555 yes
C10 O4 C14 C13 1.2(4) 1_555 1_555 1_555 1_555 yes
C10 C11 C12 C13 2.1(4) 1_555 1_555 1_555 1_555 yes
C10 C15 C13 C12 -53.2(3) 1_555 1_555 1_555 1_555 yes
C10 C15 C13 C14 52.7(3) 1_555 1_555 1_555 1_555 yes
C10 C15 C13 C19 177.3(4) 1_555 1_555 1_555 1_555 yes
C11 C10 O4 C14 -74.2(4) 1_555 1_555 1_555 1_555 yes
C11 C10 C15 C13 56.1(3) 1_555 1_555 1_555 1_555 yes
C11 C10 C15 C20 -60.6(4) 1_555 1_555 1_555 1_555 yes
C11 C10 C15 C21 172.7(3) 1_555 1_555 1_555 1_555 yes
C11 C12 C13 C14 -69.1(4) 1_555 1_555 1_555 1_555 yes
C11 C12 C13 C15 33.9(4) 1_555 1_555 1_555 1_555 yes
C11 C12 C13 C19 164.3(4) 1_555 1_555 1_555 1_555 yes
C12 C11 C10 C15 -37.6(4) 1_555 1_555 1_555 1_555 yes
C12 C13 C15 C20 65.6(4) 1_555 1_555 1_555 1_555 yes
C12 C13 C15 C21 -168.4(3) 1_555 1_555 1_555 1_555 yes
C14 O4 C10 C15 34.7(4) 1_555 1_555 1_555 1_555 yes
C14 C13 C15 C20 171.4(3) 1_555 1_555 1_555 1_555 yes
C14 C13 C15 C21 -62.6(4) 1_555 1_555 1_555 1_555 yes
C19 C13 C15 C20 -63.9(5) 1_555 1_555 1_555 1_555 yes
C19 C13 C15 C21 62.1(5) 1_555 1_555 1_555 1_555 yes
